data_7058251
loop_
_publ_author_name
'Pal, Souvik'
'Dey, Kartick'
'Benmansour, Samia'
'G\'omez-Garc\'ia, Carlos J.'
'Nayek, Hari Pada'

_publ_section_title
;
 Syntheses, structures and magnetic properties of cyano-bridged
 one-dimensional Ln3+--Fe3+ (Ln = La, Dy, Ho and Yb) coordination polymers
;
_journal_issue 16
_journal_name_full 'New Journal of Chemistry'
_journal_page_first 6228
_journal_paper_doi 10.1039/C8NJ05173A
_journal_volume 43
_journal_year 2019
_chemical_formula_moiety '0.5(C60 H32 Fe2 N20 O4 Yb2), 6(H2 O), 1[(H2O)]'
_chemical_formula_sum 'C30 H28 Fe N10 O8 Yb'
_chemical_formula_weight 885.51
_space_group_crystal_system monoclinic
_space_group_IT_number 15
_space_group_name_Hall '-C 2yc'
_space_group_name_H-M_alt 'C 1 2/c 1'
_symmetry_space_group_name_Hall '-C 2yc'
_symmetry_space_group_name_H-M 'C 1 2/c 1'
_atom_sites_solution_hydrogens mixed
_atom_sites_solution_primary dual
_audit_creation_date 2019-03-12
_audit_creation_method
;
Olex2 1.2
(compiled 2018.05.29 svn.r3508 for OlexSys, GUI svn.r5506)
;
_audit_update_record
;
2019-03-14 deposited with the CCDC.    2019-03-18 downloaded from the CCDC.
;
_cell_angle_alpha 90
_cell_angle_beta 117.168(7)
_cell_angle_gamma 90
_cell_formula_units_Z 4
_cell_length_a 23.4860(6)
_cell_length_b 12.2600(4)
_cell_length_c 15.1580(7)
_cell_measurement_reflns_used 2498
_cell_measurement_temperature 293(2)
_cell_measurement_theta_max 29.2333
_cell_measurement_theta_min 2.7031
_cell_volume 3883.0(3)
_computing_cell_refinement CrysAlisPro
_computing_data_collection CrysAlisPro
_computing_data_reduction CrysAlisPro
_computing_molecular_graphics 'Olex2 (Dolomanov et al., 2009)'
_computing_publication_material 'Olex2 (Dolomanov et al., 2009)'
_computing_structure_refinement 'XL (Sheldrick, 2008)'
_computing_structure_solution 'XT (Sheldrick, 2015)'
_diffrn_ambient_temperature 293
_diffrn_measured_fraction_theta_full 0.999
_diffrn_measured_fraction_theta_max 0.892
_diffrn_measurement_device_type 'Xcalibur, Eos'
_diffrn_measurement_method '\w scans'
_diffrn_radiation_type MoK\a
_diffrn_radiation_wavelength 0.71073
_diffrn_reflns_av_R_equivalents 0.1075
_diffrn_reflns_av_unetI/netI 0.1379
_diffrn_reflns_Laue_measured_fraction_full 0.999
_diffrn_reflns_Laue_measured_fraction_max 0.892
_diffrn_reflns_limit_h_max 31
_diffrn_reflns_limit_h_min -31
_diffrn_reflns_limit_k_max 16
_diffrn_reflns_limit_k_min -15
_diffrn_reflns_limit_l_max 20
_diffrn_reflns_limit_l_min -19
_diffrn_reflns_number 16512
_diffrn_reflns_point_group_measured_fraction_full 0.999
_diffrn_reflns_point_group_measured_fraction_max 0.892
_diffrn_reflns_theta_full 25.242
_diffrn_reflns_theta_max 29.298
_diffrn_reflns_theta_min 2.709
_diffrn_source 'Enhance (Mo) X-ray Source'
_exptl_absorpt_coefficient_mu 2.823
_exptl_absorpt_correction_T_max 1.00000
_exptl_absorpt_correction_T_min 0.81000
_exptl_absorpt_correction_type multi-scan
_exptl_absorpt_process_details
;
CrysAlisPro, Agilent Technologies,
Version 1.171.35.19 (release 27-10-2011 CrysAlis171 .NET)
(compiled Oct 27 2011,15:02:11)
Empirical absorption correction using spherical harmonics,
 implemented in SCALE3 ABSPACK scaling algorithm.
;
_exptl_crystal_colour yellow
_exptl_crystal_colour_primary yellow
_exptl_crystal_density_diffrn 1.515
_exptl_crystal_description block
_exptl_crystal_F_000 1752
_refine_diff_density_max 2.586
_refine_diff_density_min -1.507
_refine_diff_density_rms 0.238
_refine_ls_extinction_method none
_refine_ls_goodness_of_fit_ref 1.003
_refine_ls_hydrogen_treatment constr
_refine_ls_matrix_type full
_refine_ls_number_parameters 226
_refine_ls_number_reflns 4740
_refine_ls_number_restraints 18
_refine_ls_restrained_S_all 1.001
_refine_ls_R_factor_all 0.1283
_refine_ls_R_factor_gt 0.0748
_refine_ls_shift/su_max 0.000
_refine_ls_shift/su_mean 0.000
_refine_ls_structure_factor_coef Fsqd
_refine_ls_weighting_details 'w=1/[\s^2^(Fo^2^)+(0.0971P)^2^] where P=(Fo^2^+2Fc^2^)/3'
_refine_ls_weighting_scheme calc
_refine_ls_wR_factor_gt 0.1727
_refine_ls_wR_factor_ref 0.2110
_reflns_Friedel_coverage 0.000
_reflns_number_gt 2667
_reflns_number_total 4740
_reflns_threshold_expression 'I > 2\s(I)'
_cod_data_source_file c8nj05173a2.cif
_cod_data_source_block 4
_cod_depositor_comments 'Adding full bibliography for 7058249--7058252.cif.'
_cod_database_code 7058251
_shelx_shelxl_version_number 2017/1
_shelx_space_group_comment
;
The symmetry employed for this shelxl refinement is uniquely defined
by the following loop, which should always be used as a source of
symmetry information in preference to the above space-group names.
They are only intended as comments.
;
_olex2_refinement_description
;
1. Fixed Uiso
 At 1.2 times of:
  All C(H) groups
 At 1.5 times of:
  All O(H,H) groups
2. Uiso/Uaniso restraints and constraints
Uanis(O2W) \\sim Ueq: with sigma of 0.0004 and sigma for terminal atoms of
0.0008
Uanis(O1W) \\sim Ueq: with sigma of 0.0004 and sigma for terminal atoms of
0.0008
Uanis(O3W) \\sim Ueq: with sigma of 0.0004 and sigma for terminal atoms of
0.0008
3. Rigid body (RIGU) restrains
 O2W, H2WB
 with sigma for 1-2 distances of 0.004 and sigma for 1-3 distances of 0.004
4.a Free rotating group:
 O1W(H1WA,H1WB,O2W,H2WA,H2WB,O3W,H3WA,H3WB)
4.b Rotating group:
 O1(H1A,H1B)
4.c Aromatic/amide H refined with riding coordinates:
 C1(H1), C2(H2), C3(H3), C10(H10), C11(H11), C12(H12)
;
_olex2_submission_special_instructions 'No special instructions were received'

loop_
_space_group_symop_operation_xyz
'x, y, z'
'-x, y, -z+1/2'
'x+1/2, y+1/2, z'
'-x+1/2, y+1/2, -z+1/2'
'-x, -y, -z'
'x, -y, z-1/2'
'-x+1/2, -y+1/2, -z'
'x+1/2, -y+1/2, z-1/2'

loop_
_atom_site_label
_atom_site_type_symbol
_atom_site_fract_x
_atom_site_fract_y
_atom_site_fract_z
_atom_site_U_iso_or_equiv
_atom_site_adp_type
_atom_site_occupancy
_atom_site_site_symmetry_order
_atom_site_calc_flag
_atom_site_refinement_flags_posn
_atom_site_refinement_flags_adp
_atom_site_refinement_flags_occupancy
_atom_site_disorder_assembly
_atom_site_disorder_group
C1 C -0.1115(5) 0.3629(9) -0.1709(8) 0.062(3) Uani 1 1 d . . . . .
H1 H -0.120484 0.290826 -0.191777 0.074 Uiso 1 1 calc R . . . .
C2 C -0.1540(5) 0.4197(9) -0.1430(8) 0.064(3) Uani 1 1 d . . . . .
H2 H -0.190450 0.385690 -0.146862 0.077 Uiso 1 1 calc R . . . .
C3 C -0.1401(5) 0.5243(10) -0.1107(8) 0.066(3) Uani 1 1 d . . . . .
H3 H -0.167286 0.563139 -0.092826 0.079 Uiso 1 1 calc R . . . .
C4 C -0.0836(5) 0.5741(9) -0.1046(7) 0.056(3) Uani 1 1 d . . . . .
C5 C -0.0448(4) 0.5100(8) -0.1336(7) 0.048(2) Uani 1 1 d . . . . .
C6 C -0.0664(6) 0.6837(9) -0.0713(8) 0.064(3) Uani 1 1 d . . . . .
C7 C -0.0128(5) 0.7301(10) -0.0652(8) 0.067(3) Uani 1 1 d . . . . .
C8 C 0.0289(5) 0.6676(7) -0.0906(8) 0.051(2) Uani 1 1 d . . . . .
C9 C 0.0138(4) 0.5587(8) -0.1256(6) 0.047(2) Uani 1 1 d . . . . .
C10 C 0.0863(5) 0.7090(10) -0.0842(8) 0.065(3) Uani 1 1 d . . . . .
H10 H 0.097509 0.781209 -0.065655 0.078 Uiso 1 1 calc R . . . .
C11 C 0.1256(6) 0.6446(9) -0.1049(9) 0.066(3) Uani 1 1 d . . . . .
H11 H 0.164309 0.671074 -0.098900 0.079 Uiso 1 1 calc R . . . .
C12 C 0.1063(4) 0.5370(8) -0.1356(7) 0.051(2) Uani 1 1 d . . . . .
H12 H 0.134552 0.492916 -0.146916 0.061 Uiso 1 1 calc R . . . .
C14 C 0.2409(4) 0.0953(8) -0.0036(7) 0.046(2) Uani 1 1 d . . . . .
C15 C 0.2389(5) 0.2511(10) 0.1176(9) 0.068(3) Uani 1 1 d . . . . .
C13 C 0.1592(4) 0.2658(7) -0.0851(6) 0.041(2) Uani 1 1 d . . . . .
N1 N -0.0600(3) 0.4092(6) -0.1680(5) 0.0461(18) Uani 1 1 d . . . . .
N2 N 0.0515(3) 0.4932(6) -0.1497(5) 0.0444(18) Uani 1 1 d . . . . .
N5 N 0.2318(5) 0.2514(11) 0.1883(8) 0.101(4) Uani 1 1 d . . . . .
N3 N 0.1060(3) 0.2757(7) -0.1370(6) 0.0514(19) Uani 1 1 d . . . . .
N4 N 0.2297(5) 0.0009(10) -0.0049(10) 0.099(4) Uani 1 1 d . . . . .
Fe1 Fe 0.250000 0.250000 0.000000 0.0451(5) Uani 1 2 d S T P . .
Yb1 Yb 0.000000 0.32661(4) -0.250000 0.0439(2) Uani 1 2 d S T P . .
O1 O -0.0106(3) 0.1799(4) -0.1623(6) 0.0569(18) Uani 1 1 d . . . . .
H1A H -0.048520 0.178608 -0.168722 0.085 Uiso 1 1 d GR . . . .
H1B H 0.012928 0.190216 -0.100627 0.085 Uiso 1 1 d GR . . . .
O1W O 0.2002(4) -0.1582(7) 0.1122(8) 0.123(4) Uani 1 1 d . U . . .
H1WA H 0.209474 -0.091029 0.124379 0.184 Uiso 1 1 d G . . . .
H1WB H 0.232724 -0.196809 0.147971 0.184 Uiso 1 1 d G . . . .
O2W O 0.0790(3) 0.0366(6) -0.0386(7) 0.135(4) Uani 1 1 d G U . . .
H2WA H 0.099567 0.024020 -0.071404 0.202 Uiso 1 1 d G . . . .
H2WB H 0.086606 0.103191 -0.021927 0.202 Uiso 1 1 d G U . . .
O3W O -0.1081(3) 0.0643(8) -0.1515(7) 0.122(3) Uani 1 1 d G U . A 1
H3WA H -0.104264 -0.003328 -0.160324 0.184 Uiso 1 1 d G . . B 1
H3WB H -0.103396 0.068402 -0.092636 0.184 Uiso 1 1 d G . . C 1

loop_
_atom_site_aniso_label
_atom_site_aniso_U_11
_atom_site_aniso_U_22
_atom_site_aniso_U_33
_atom_site_aniso_U_23
_atom_site_aniso_U_13
_atom_site_aniso_U_12
C1 0.043(6) 0.073(7) 0.063(7) -0.002(6) 0.019(5) -0.013(5)
C2 0.046(6) 0.079(8) 0.080(8) 0.013(7) 0.039(6) 0.007(6)
C3 0.033(5) 0.094(9) 0.069(7) -0.001(7) 0.021(5) 0.011(6)
C4 0.037(5) 0.081(7) 0.044(6) 0.003(5) 0.013(4) 0.017(5)
C5 0.033(5) 0.064(6) 0.039(5) -0.004(5) 0.010(4) -0.003(5)
C6 0.053(7) 0.077(8) 0.057(7) -0.004(6) 0.022(6) 0.024(6)
C7 0.048(7) 0.079(8) 0.070(7) -0.008(6) 0.023(6) 0.005(6)
C8 0.036(5) 0.055(6) 0.054(6) -0.008(5) 0.014(5) -0.003(4)
C9 0.023(4) 0.074(7) 0.032(5) 0.005(5) 0.002(3) 0.003(4)
C10 0.047(7) 0.066(7) 0.071(7) -0.015(6) 0.017(6) -0.014(5)
C11 0.047(7) 0.085(7) 0.063(7) -0.011(6) 0.022(6) -0.013(6)
C12 0.023(4) 0.072(7) 0.051(6) -0.005(5) 0.012(4) -0.004(4)
C14 0.025(4) 0.050(6) 0.049(5) 0.000(5) 0.005(4) 0.001(4)
C15 0.038(6) 0.083(8) 0.070(8) 0.009(7) 0.012(6) 0.016(5)
C13 0.019(4) 0.050(5) 0.049(5) 0.002(4) 0.012(4) -0.004(4)
N1 0.030(4) 0.054(5) 0.049(5) 0.004(4) 0.013(3) -0.001(4)
N2 0.018(3) 0.062(5) 0.042(4) -0.004(4) 0.004(3) 0.001(3)
N5 0.065(7) 0.162(12) 0.073(8) 0.019(8) 0.028(6) 0.037(8)
N3 0.021(4) 0.071(5) 0.051(5) 0.004(4) 0.006(3) 0.001(4)
N4 0.035(6) 0.098(8) 0.135(11) 0.008(8) 0.014(6) 0.006(5)
Fe1 0.0153(8) 0.0596(12) 0.0494(11) 0.0023(9) 0.0053(7) 0.0029(8)
Yb1 0.0177(3) 0.0589(5) 0.0464(4) 0.000 0.0071(2) 0.000
O1 0.033(4) 0.066(5) 0.063(5) 0.002(3) 0.014(3) -0.006(3)
O1W 0.123(4) 0.123(4) 0.123(4) 0.0005(8) 0.0559(18) -0.0004(8)
O2W 0.134(4) 0.135(4) 0.135(4) 0.0005(8) 0.0614(19) 0.0001(8)
O3W 0.122(4) 0.123(4) 0.123(4) 0.0007(8) 0.0559(17) -0.0003(8)

loop_
_atom_type_symbol
_atom_type_description
_atom_type_scat_dispersion_real
_atom_type_scat_dispersion_imag
_atom_type_scat_source
C C 0.0033 0.0016 'International Tables Vol C Tables 4.2.6.8 and 6.1.1.4'
H H 0.0000 0.0000 'International Tables Vol C Tables 4.2.6.8 and 6.1.1.4'
Fe Fe 0.3463 0.8444 'International Tables Vol C Tables 4.2.6.8 and 6.1.1.4'
N N 0.0061 0.0033 'International Tables Vol C Tables 4.2.6.8 and 6.1.1.4'
O O 0.0106 0.0060 'International Tables Vol C Tables 4.2.6.8 and 6.1.1.4'
Yb Yb -0.3850 5.5486 'International Tables Vol C Tables 4.2.6.8 and 6.1.1.4'

loop_
_geom_angle_atom_site_label_1
_geom_angle_atom_site_label_2
_geom_angle_atom_site_label_3
_geom_angle
_geom_angle_site_symmetry_1
_geom_angle_site_symmetry_3
C2 C1 H1 118.9 . .
N1 C1 H1 118.9 . .
N1 C1 C2 122.2(10) . .
C1 C2 H2 120.6 . .
C3 C2 C1 118.8(9) . .
C3 C2 H2 120.6 . .
C2 C3 H3 120.3 . .
C2 C3 C4 119.4(9) . .
C4 C3 H3 120.3 . .
C3 C4 C6 122.0(9) . .
C5 C4 C3 117.0(10) . .
C5 C4 C6 121.0(10) . .
C4 C5 C9 117.7(9) . .
N1 C5 C4 123.0(9) . .
N1 C5 C9 119.3(8) . .
C7 C6 C4 121.8(9) . .
C6 C7 C8 119.3(10) . .
C9 C8 C7 121.3(9) . .
C10 C8 C7 123.0(9) . .
C10 C8 C9 115.7(9) . .
C8 C9 C5 118.8(8) . .
N2 C9 C5 116.2(8) . .
N2 C9 C8 124.9(8) . .
C8 C10 H10 119.7 . .
C11 C10 C8 120.6(10) . .
C11 C10 H10 119.7 . .
C10 C11 H11 120.9 . .
C10 C11 C12 118.3(10) . .
C12 C11 H11 120.9 . .
C11 C12 H12 117.3 . .
N2 C12 C11 125.4(9) . .
N2 C12 H12 117.3 . .
N4 C14 Fe1 173.3(9) . .
N5 C15 Fe1 179.6(13) . .
N3 C13 Fe1 178.4(8) . .
C1 N1 C5 119.5(8) . .
C1 N1 Yb1 122.0(7) . .
C5 N1 Yb1 117.7(6) . .
C9 N2 Yb1 116.8(5) . .
C12 N2 C9 115.0(8) . .
C12 N2 Yb1 126.5(6) . .
C13 N3 Yb1 170.2(8) . .
C14 Fe1 C14 180.0 . 7
C14 Fe1 C15 91.6(5) . 7
C14 Fe1 C15 88.4(5) 7 7
C14 Fe1 C15 91.6(5) 7 .
C14 Fe1 C15 88.4(5) . .
C14 Fe1 C13 89.7(4) . 7
C14 Fe1 C13 90.3(4) . .
C14 Fe1 C13 90.3(4) 7 7
C14 Fe1 C13 89.7(4) 7 .
C15 Fe1 C15 180.0 . 7
C15 Fe1 C13 87.5(4) 7 .
C15 Fe1 C13 92.5(4) 7 7
C15 Fe1 C13 87.5(4) . 7
C15 Fe1 C13 92.5(4) . .
C13 Fe1 C13 180.0 7 .
N1 Yb1 N1 131.8(3) 2_554 .
N1 Yb1 N2 65.8(2) 2_554 2_554
N1 Yb1 N2 65.8(2) . .
N1 Yb1 N2 75.2(2) . 2_554
N1 Yb1 N2 75.2(2) 2_554 .
N1 Yb1 H1A 162.0 2_554 .
N1 Yb1 H1A 66.0 . .
N1 Yb1 H1B 72.9 . .
N1 Yb1 H1B 142.7 2_554 .
N2 Yb1 N2 70.6(3) . 2_554
N2 Yb1 H1A 129.3 2_554 .
N2 Yb1 H1A 117.1 . .
N2 Yb1 H1B 99.0 . .
N2 Yb1 H1B 147.9 2_554 .
N3 Yb1 N1 79.6(3) . 2_554
N3 Yb1 N1 79.6(3) 2_554 .
N3 Yb1 N1 113.2(3) 2_554 2_554
N3 Yb1 N1 113.2(3) . .
N3 Yb1 N2 73.7(3) 2_554 2_554
N3 Yb1 N2 135.2(2) . 2_554
N3 Yb1 N2 135.2(2) 2_554 .
N3 Yb1 N2 73.7(3) . .
N3 Yb1 N3 149.5(4) . 2_554
N3 Yb1 H1A 68.5 2_554 .
N3 Yb1 H1A 90.9 . .
N3 Yb1 H1B 63.6 . .
N3 Yb1 H1B 96.9 2_554 .
O1 Yb1 N1 78.2(2) 2_554 2_554
O1 Yb1 N1 147.0(3) 2_554 .
O1 Yb1 N1 147.0(3) . 2_554
O1 Yb1 N1 78.2(2) . .
O1 Yb1 N2 115.7(2) . .
O1 Yb1 N2 146.5(2) . 2_554
O1 Yb1 N2 146.5(2) 2_554 .
O1 Yb1 N2 115.7(2) 2_554 2_554
O1 Yb1 N3 81.8(3) . 2_554
O1 Yb1 N3 81.8(3) 2_554 .
O1 Yb1 N3 74.6(3) . .
O1 Yb1 N3 74.6(3) 2_554 2_554
O1 Yb1 O1 78.1(3) . 2_554
O1 Yb1 H1A 85.4 2_554 .
O1 Yb1 H1A 17.2 . .
O1 Yb1 H1B 17.2 . .
O1 Yb1 H1B 90.0 2_554 .
H1A Yb1 H1B 28.6 . .
Yb1 O1 H1A 109.2 . .
Yb1 O1 H1B 109.2 . .
H1A O1 H1B 104.5 . .
H1WA O1W H1WB 109.5 . .
H2WA O2W H2WB 104.4 . .
H3WA O3W H3WB 104.5 . .

loop_
_geom_bond_atom_site_label_1
_geom_bond_atom_site_label_2
_geom_bond_distance
_geom_bond_site_symmetry_2
C1 H1 0.9300 .
C1 C2 1.430(14) .
C1 N1 1.318(12) .
C2 H2 0.9300 .
C2 C3 1.358(15) .
C3 H3 0.9300 .
C3 C4 1.426(14) .
C4 C5 1.415(13) .
C4 C6 1.428(14) .
C5 C9 1.455(12) .
C5 N1 1.325(11) .
C6 C7 1.345(15) .
C7 C8 1.428(14) .
C8 C9 1.422(13) .
C8 C10 1.401(14) .
C9 N2 1.361(11) .
C10 H10 0.9300 .
C10 C11 1.355(15) .
C11 H11 0.9300 .
C11 C12 1.403(14) .
C12 H12 0.9300 .
C12 N2 1.320(10) .
C14 N4 1.185(13) .
C14 Fe1 1.907(10) .
C15 N5 1.157(14) .
C15 Fe1 1.916(13) .
C13 N3 1.140(10) .
C13 Fe1 1.933(8) .
N1 Yb1 2.482(7) .
N2 Yb1 2.503(7) .
N3 Yb1 2.371(7) .
Yb1 O1 2.317(6) 2_554
Yb1 O1 2.317(6) .
Yb1 H1A 2.7186 .
Yb1 H1B 2.7180 .
O1 H1A 0.8504 .
O1 H1B 0.8502 .
O1W H1WA 0.8499 .
O1W H1WB 0.8508 .
O2W H2WA 0.8515 .
O2W H2WB 0.8496 .
O3W H3WA 0.8506 .
O3W H3WB 0.8496 .

loop_
_smtbx_masks_void_nr
_smtbx_masks_void_average_x
_smtbx_masks_void_average_y
_smtbx_masks_void_average_z
_smtbx_masks_void_volume
_smtbx_masks_void_count_electrons
_smtbx_masks_void_content
1 0.000 0.110 0.250 107.3 18.3 '1/2 (H2O)'
2 0.000 -0.110 0.750 107.3 19.7 '1/2 (H2O)'
3 0.500 0.390 0.750 107.3 19.7 '1/2 (H2O)'
4 0.500 0.610 0.250 107.3 18.3 '1/2 (H2O)'
